data_2007021
loop_
_publ_author_name
'Irles, Nuria'
'Subirana, J.Antoni'
'Solans, Xavier'

_publ_section_title
;
 5,5-Dihydroxyethylbarbituric Acid
;
_journal_issue 2
_journal_name_full 'Acta Crystallographica Section C'
_journal_page_first 249
_journal_page_last 250
_journal_paper_doi 10.1107/S0108270197013899
_journal_volume 54
_journal_year 1998
_chemical_formula_analytical 'C8 H12 N2 O5'
_chemical_formula_moiety 'C8 H12 N2 O5'
_chemical_formula_structural 'C8 H12 N2 O5'
_chemical_formula_sum 'C8 H12 N2 O5'
_chemical_formula_weight 216.20
_chemical_name_systematic
;
 5,5-dihydroxiethyl-barbituric acid
;
_space_group_IT_number 14
_symmetry_cell_setting monoclinic
_symmetry_space_group_name_Hall '-P 2ybc'
_symmetry_space_group_name_H-M 'P 1 21/c 1'
_cell_angle_alpha 90.00
_cell_angle_beta 108.83(3)
_cell_angle_gamma 90.00
_cell_formula_units_Z 8
_cell_length_a 12.117(2)
_cell_length_b 12.324(2)
_cell_length_c 13.508(3)
_cell_measurement_reflns_used 25
_cell_measurement_temperature 293(2)
_cell_measurement_theta_max 21
_cell_measurement_theta_min 12
_cell_volume 1909.2(7)
_computing_cell_refinement 'CAD4 Software'
_computing_data_collection 'CAD4 Software (Kretschmar, 1996)'
_computing_data_reduction 'CFEO (Solans, 1978)'
_computing_molecular_graphics 'ORTEP (Brueggermann & Schmid, 1990)'
_computing_publication_material 'PLATON (Spek, 1990)'
_computing_structure_refinement 'SHELXL93 (Sheldrick, 1993)'
_computing_structure_solution 'SHELXS86 (Sheldrick, 1990)'
_diffrn_ambient_temperature 293(2)
_diffrn_measurement_device_type 'Enraf-Nonius CAD4'
_diffrn_measurement_method \w--2\q
_diffrn_radiation_monochromator graphite
_diffrn_radiation_source 'fine-focus sealed tube'
_diffrn_radiation_type MoK\a
_diffrn_radiation_wavelength 0.71069
_diffrn_reflns_av_R_equivalents 0.038
_diffrn_reflns_av_sigmaI/netI 0.037
_diffrn_reflns_limit_h_max 16
_diffrn_reflns_limit_h_min -17
_diffrn_reflns_limit_k_max 17
_diffrn_reflns_limit_k_min 0
_diffrn_reflns_limit_l_max 18
_diffrn_reflns_limit_l_min 0
_diffrn_reflns_number 5515
_diffrn_reflns_theta_max 29.97
_diffrn_reflns_theta_min 1.78
_diffrn_standards_decay_% 0
_diffrn_standards_interval_time '120 min.'
_diffrn_standards_number 3
_exptl_absorpt_coefficient_mu 0.126
_exptl_absorpt_correction_type none
_exptl_crystal_colour colourless
_exptl_crystal_density_diffrn 1.504
_exptl_crystal_density_meas ?
_exptl_crystal_description prism
_exptl_crystal_F_000 912
_exptl_crystal_size_max 0.3
_exptl_crystal_size_mid 0.2
_exptl_crystal_size_min 0.2
_refine_diff_density_max 0.533
_refine_diff_density_min -0.553
_refine_ls_extinction_coef 0.002(2)
_refine_ls_extinction_method SHELXL
_refine_ls_goodness_of_fit_all 0.984
_refine_ls_goodness_of_fit_obs 1.032
_refine_ls_matrix_type full
_refine_ls_number_parameters 296
_refine_ls_number_reflns 5464
_refine_ls_number_restraints 0
_refine_ls_restrained_S_all 1.174
_refine_ls_restrained_S_obs 1.032
_refine_ls_R_factor_all 0.1201
_refine_ls_R_factor_obs .0683
_refine_ls_shift/esd_max 0.004
_refine_ls_shift/esd_mean 0.000
_refine_ls_structure_factor_coef Fsqd
_refine_ls_weighting_details 'w = 1/[\s^2^(Fo^2^)+(0.1817P)^2^] where P=(Fo^2^+2Fc^2^)/3'
_refine_ls_weighting_scheme calc
_refine_ls_wR_factor_all 0.2904
_refine_ls_wR_factor_obs .1951
_reflns_number_observed 2675
_reflns_number_total 5464
_reflns_observed_criterion I>2\s(I)
_cod_data_source_file ln1024.cif
_cod_data_source_block coll22
_cod_depositor_comments
;
The following automatic conversions were performed:

'_exptl_crystal_density_meas' value 'none' was changed to '?' - the
value is perceived as not measured.

Automatic conversion script
Id: cif_fix_values 3008 2015-01-20 13:52:24Z robertas 

The following automatic conversions were performed:

'_refine_ls_weighting_scheme' value 'calc w =
1/[\s^2^(Fo^2^)+(0.1817P)^2^] where P=(Fo^2^+2Fc^2^)/3' was changed
to 'calc'. New tag '_refine_ls_weighting_details' was created. The
value of the new tag was set to 'w = 1/[\s^2^(Fo^2^)+(0.1817P)^2^]
where P=(Fo^2^+2Fc^2^)/3'.

Automatic conversion script
Id: cif_fix_values 3143 2015-03-26 13:38:13Z robertas 
;
_cod_original_cell_volume 1909.2(6)
_cod_original_sg_symbol_H-M 'P 21/c'
_cod_database_code 2007021

loop_
_symmetry_equiv_pos_as_xyz
'x, y, z'
'x, -y+1/2, z+1/2'
'-x, -y, -z'
'-x, y-1/2, -z-1/2'

loop_
_atom_site_aniso_label
_atom_site_aniso_U_11
_atom_site_aniso_U_22
_atom_site_aniso_U_33
_atom_site_aniso_U_12
_atom_site_aniso_U_13
_atom_site_aniso_U_23
O1A .0483(9) .0409(9) .0336(7) -.0022(7) .0272(7) -.0109(6)
O2A .0404(9) .0453(9) .0414(8) -.0142(7) .0291(7) -.0069(7)
O3A .0344(8) .0382(8) .0336(7) -.0080(6) .0272(6) -.0124(6)
O4A .0475(10) .0698(14) .0454(10) .0184(9) .0123(8) -.0110(9)
O5A .0565(11) .0320(8) .0433(9) .0027(7) .0222(8) .0016(7)
N1A .0378(9) .0390(10) .0306(8) -.0058(7) .0290(7) -.0066(7)
N2A .0293(8) .0336(9) .0251(7) -.0072(7) .0195(7) -.0091(6)
C1A .0246(9) .0314(9) .0230(8) .0027(7) .0141(7) -.0017(7)
C2A .0253(9) .0292(9) .0225(8) .0008(7) .0142(7) .0002(7)
C3A .0242(8) .0302(9) .0232(8) .0019(7) .0164(7) -.0012(7)
C4A .0252(8) .0288(9) .0203(8) .0006(7) .0148(7) -.0035(6)
C5A .0349(10) .0303(10) .0326(10) .0027(8) .0182(8) .0066(8)
C6A .064(2) .0499(14) .0250(10) .0203(12) .0175(10) .0055(9)
C7A .0293(10) .0300(10) .0300(9) -.0005(8) .0120(8) -.0019(8)
C8A .0432(13) .0452(13) .0286(10) .0058(10) .0092(9) .0023(9)
O1B .0547(10) .0525(10) .0360(8) .0080(8) .0332(8) .0162(7)
O2B .0379(8) .0370(8) .0400(8) .0083(6) .0246(7) .0021(6)
O3B .0366(8) .0448(9) .0369(8) .0090(6) .0295(7) .0152(6)
O4B .0494(11) .0790(15) .0449(9) -.0191(10) .0203(8) .0018(9)
O5B .0525(11) .0415(9) .0629(12) -.0083(8) .0313(9) -.0134(8)
N1B .0345(9) .0414(10) .0274(8) .0062(7) .0249(7) .0046(7)
N2B .0318(9) .0326(9) .0267(8) .0066(7) .0208(7) .0099(6)
C1B .0287(9) .0366(10) .0222(8) -.0019(8) .0162(7) .0031(7)
C2B .0252(9) .0288(9) .0270(9) .0011(7) .0158(7) -.0019(7)
C3B .0249(9) .0310(9) .0243(8) -.0002(7) .0171(7) .0050(7)
C4B .0285(9) .0263(8) .0218(8) .0008(7) .0168(7) .0046(6)
C5B .0491(13) .0336(11) .0302(10) -.0062(9) .0211(9) -.0039(8)
C6B .063(2) .057(2) .0322(11) -.0194(13) .0249(11) -.0076(11)
C7B .0291(10) .0318(10) .0302(9) .0019(8) .0104(8) .0065(8)
C8B .0450(13) .0495(14) .0332(11) -.0038(11) .0098(10) -.0019(10)

loop_
_atom_site_label
_atom_site_fract_x
_atom_site_fract_y
_atom_site_fract_z
_atom_site_U_iso_or_equiv
_atom_site_thermal_displace_type
_atom_site_calc_flag
_atom_site_refinement_flags
_atom_site_occupancy
_atom_site_disorder_group
_atom_site_type_symbol
O1A .55672(14) .22839(13) .68239(11) .0376(4) Uani d . 1 . O
O2A .71917(14) .52938(14) .85908(12) .0386(4) Uani d . 1 . O
O3A .41008(13) .39333(12) .93254(11) .0315(4) Uani d . 1 . O
O4A .6732(2) .1729(2) .92704(14) .0549(5) Uani d . 1 . O
O5A .3394(2) .49433(14) .70816(14) .0425(4) Uani d . 1 . O
N1A .6284(2) .38389(15) .76454(13) .0315(4) Uani d . 1 . N
HN1A .6698(2) .39121(15) .72384(13) .063(2) Uiso calc R 1 . H
N2A .56789(14) .45559(14) .89811(12) .0268(4) Uani d . 1 . N
C1A .5539(2) .2966(2) .74574(14) .0248(4) Uani d . 1 . C
C2A .6437(2) .4606(2) .84139(14) .0241(4) Uani d . 1 . C
C3A .4757(2) .3851(2) .88107(14) .0238(4) Uani d . 1 . C
C4A .4623(2) .29509(15) .80115(13) .0230(4) Uani d . 1 . C
C5A .4666(2) .1852(2) .8583(2) .0309(4) Uani d . 1 . C
H5A .3966(2) .1788(2) .8779(2) .063(2) Uiso calc R 1 . H
H5A' .4650(2) .1271(2) .8094(2) .063(2) Uiso calc R 1 . H
C6A .5708(2) .1685(2) .9549(2) .0455(6) Uani d . 1 . C
H6A .5729(2) .2245(2) 1.0059(2) .063(2) Uiso calc R 1 . H
H6A' .5653(2) .0986(2) .9859(2) .063(2) Uiso calc R 1 . H
C7A .3411(2) .3023(2) .7157(2) .0292(4) Uani d . 1 . C
C8A .3235(2) .4011(2) .6455(2) .0395(5) Uani d . 1 . C
H8A .3792(2) .4004(2) .6075(2) .063(2) Uiso calc R 1 . H
H8A' .2456(2) .4005(2) .5950(2) .063(2) Uiso calc R 1 . H
O1B .0591(2) .2452(2) .67122(12) .0433(4) Uani d . 1 . O
O2B .21929(14) -.04677(13) .86470(12) .0354(4) Uani d . 1 . O
O3B -.08750(13) .10525(13) .93045(12) .0351(4) Uani d . 1 . O
O4B .2016(2) .2707(2) .92661(14) .0565(6) Uani d . 1 . O
HO4B .2126(2) .3098(2) .88164(14) .063(2) Uiso calc R 1 . H
O5B -.1621(2) .0007(2) .6956(2) .0492(5) Uani d . 1 . O
HO5B -.2020(2) -.0042(2) .7342(2) .063(2) Uiso calc R 1 . H
N1B .1282(2) .09240(15) .75974(13) .0309(4) Uani d . 1 . N
HN1B .1663(2) .07880(15) .71741(13) .063(2) Uiso calc R 1 . H
N2B .06723(15) .03416(14) .89765(12) .0277(4) Uani d . 1 . N
C1B .0566(2) .1821(2) .73859(14) .0272(4) Uani d . 1 . C
C2B .1439(2) .0230(2) .84219(14) .0252(4) Uani d . 1 . C
C3B -.0212(2) .1074(2) .87906(14) .0245(4) Uani d . 1 . C
C4B -.0300(2) .19472(15) .79789(13) .0234(4) Uani d . 1 . C
C5B -.0069(2) .3061(2) .8559(2) .0356(5) Uani d . 1 . C
H5B -.0003(2) .3617(2) .8073(2) .063(2) Uiso calc R 1 . H
H5B' -.0733(2) .3241(2) .8779(2) .063(2) Uiso calc R 1 . H
C6B .1022(3) .3077(3) .9506(2) .0484(7) Uani d . 1 . C
C7B -.1544(2) .1960(2) .71821(15) .0301(4) Uani d . 1 . C
H7B -.2098(2) .1974(2) .75639(15) .063(2) Uiso calc R 1 . H
H7B' -.1644(2) .2626(2) .67798(15) .063(2) Uiso calc R 1 . H
C8B -.1837(2) .1013(2) .6430(2) .0432(6) Uani d . 1 . C
H8B -.2653(2) .1054(2) .6008(2) .063(2) Uiso calc R 1 . H
H8B' -.1375(2) .1062(2) .5964(2) .063(2) Uiso calc R 1 . H
HO4A .714(3) .231(3) .983(2) .063(2) Uiso d . 1 . H
HO5A .343(3) .577(3) .688(2) .063(2) Uiso d . 1 . H
HN2A .561(3) .511(3) .940(3) .063(2) Uiso d . 1 . H
H7A .332(3) .237(3) .677(2) .063(2) Uiso d . 1 . H
H7A' .285(3) .296(3) .749(2) .063(2) Uiso d . 1 . H
HN2B .071(3) -.017(3) .941(3) .063(2) Uiso d . 1 . H
H6B .095(3) .248(3) 1.007(2) .063(2) Uiso d . 1 . H
H6B' .105(3) .374(3) .972(2) .063(2) Uiso d . 1 . H

loop_
_atom_type_symbol
_atom_type_description
_atom_type_scat_dispersion_real
_atom_type_scat_dispersion_imag
_atom_type_scat_source
C C 0.0033 0.0016 'International Tables Vol C Tables 4.2.6.8 and 6.1.1.4'
H H 0.0000 0.0000 'International Tables Vol C Tables 4.2.6.8 and 6.1.1.4'
N N 0.0061 0.0033 'International Tables Vol C Tables 4.2.6.8 and 6.1.1.4'
O O 0.0106 0.0060 'International Tables Vol C Tables 4.2.6.8 and 6.1.1.4'

loop_
_geom_angle_atom_site_label_1
_geom_angle_atom_site_label_2
_geom_angle_atom_site_label_3
_geom_angle
_geom_angle_publ_flag
C6A O4A HO4A 94.7(15) ?
C8A O5A HO5A 129.9(17) ?
C2A N1A C1A 126.83(15) yes
C2A N1A HN1A 116.58(10) ?
C1A N1A HN1A 116.58(9) ?
C2A N2A C3A 126.0(2) yes
C2A N2A HN2A 122.(2) ?
C3A N2A HN2A 111.(2) ?
O1A C1A N1A 120.6(2) yes
O1A C1A C4A 122.0(2) yes
N1A C1A C4A 117.20(15) yes
O2A C2A N1A 122.7(2) yes
O2A C2A N2A 121.2(2) yes
N1A C2A N2A 116.1(2) yes
O3A C3A N2A 119.8(2) yes
O3A C3A C4A 121.8(2) yes
N2A C3A C4A 118.35(14) yes
C3A C4A C1A 114.3(2) yes
C3A C4A C7A 110.21(15) ?
C1A C4A C7A 107.36(14) ?
C3A C4A C5A 107.75(14) ?
C1A C4A C5A 109.98(15) ?
C7A C4A C5A 107.0(2) ?
C6A C5A C4A 115.7(2) ?
C6A C5A H5A 108.36(12) ?
C4A C5A H5A 108.36(10) ?
C6A C5A H5A' 108.36(12) ?
C4A C5A H5A' 108.36(10) ?
H5A C5A H5A' 107.4 ?
O4A C6A C5A 109.2(2) ?
O4A C6A H6A 109.85(14) ?
C5A C6A H6A 109.85(12) ?
O4A C6A H6A' 109.85(13) ?
C5A C6A H6A' 109.85(13) ?
H6A C6A H6A' 108.3 ?
C8A C7A C4A 114.9(2) ?
C8A C7A H7A 111.8(19) ?
C4A C7A H7A 106.3(18) ?
C8A C7A H7A' 113.1(19) ?
C4A C7A H7A' 107.5(17) ?
H7A C7A H7A' 102.(3) ?
O5A C8A C7A 108.4(2) ?
O5A C8A H8A 110.02(13) ?
C7A C8A H8A 110.02(12) ?
O5A C8A H8A' 110.02(12) ?
C7A C8A H8A' 110.02(12) ?
H8A C8A H8A' 108.4 ?
C6B O4B HO4B 109.47(15) ?
C8B O5B HO5B 109.47(13) ?
C2B N1B C1B 125.73(15) yes
C2B N1B HN1B 117.14(10) ?
C1B N1B HN1B 117.14(9) ?
C3B N2B C2B 126.6(2) yes
C3B N2B HN2B 119.(2) ?
C2B N2B HN2B 114.(2) ?
O1B C1B N1B 120.5(2) yes
O1B C1B C4B 121.4(2) yes
N1B C1B C4B 117.92(15) yes
O2B C2B N1B 122.7(2) yes
O2B C2B N2B 121.2(2) yes
N1B C2B N2B 116.1(2) yes
O3B C3B N2B 120.3(2) yes
O3B C3B C4B 121.4(2) yes
N2B C3B C4B 118.15(14) yes
C3B C4B C1B 114.2(2) yes
C3B C4B C7B 109.68(15) ?
C1B C4B C7B 108.57(15) ?
C3B C4B C5B 107.60(14) ?
C1B C4B C5B 108.2(2) ?
C7B C4B C5B 108.5(2) ?
C6B C5B C4B 113.7(2) ?
C6B C5B H5B 108.81(13) ?
C4B C5B H5B 108.81(9) ?
C6B C5B H5B' 108.81(13) ?
C4B C5B H5B' 108.81(11) ?
H5B C5B H5B' 107.7 ?
O4B C6B C5B 112.1(2) ?
O4B C6B H6B 102.3(16) ?
C5B C6B H6B 109.9(16) ?
O4B C6B H6B' 116.(2) ?
C5B C6B H6B' 103.(2) ?
H6B C6B H6B' 114.(3) ?
C8B C7B C4B 115.1(2) ?
C8B C7B H7B 108.49(13) ?
C4B C7B H7B 108.49(10) ?
C8B C7B H7B' 108.49(12) ?
C4B C7B H7B' 108.49(10) ?
H7B C7B H7B' 107.5 ?
O5B C8B C7B 112.0(2) ?
O5B C8B H8B 109.20(13) ?
C7B C8B H8B 109.20(12) ?
O5B C8B H8B' 109.20(13) ?
C7B C8B H8B' 109.20(12) ?
H8B C8B H8B' 107.9 ?

loop_
_geom_bond_atom_site_label_1
_geom_bond_atom_site_label_2
_geom_bond_site_symmetry_2
_geom_bond_distance
_geom_bond_publ_flag
O1A C1A . 1.208(2) ?
O2A C2A . 1.213(2) ?
O3A C3A . 1.217(2) ?
O4A C6A . 1.408(3) ?
O4A HO4A . 1.05(4) ?
O5A C8A . 1.404(3) ?
O5A HO5A . 1.06(4) ?
N1A C2A . 1.372(2) yes
N1A C1A . 1.374(3) yes
N1A HN1A . .86 ?
N2A C2A . 1.374(2) yes
N2A C3A . 1.375(2) yes
N2A HN2A . .90(4) ?
C1A C4A . 1.527(2) yes
C3A C4A . 1.519(2) yes
C4A C7A . 1.549(3) ?
C4A C5A . 1.552(3) ?
C5A C6A . 1.509(3) ?
C5A H5A . .97 ?
C5A H5A' . .97 ?
C6A H6A . .97 ?
C6A H6A' . .97 ?
C7A C8A . 1.515(3) ?
C7A H7A . .95(3) ?
C7A H7A' . .93(3) ?
C8A H8A . .97 ?
C8A H8A' . .97 ?
O1B C1B . 1.205(2) ?
O2B C2B . 1.220(2) ?
O3B C3B . 1.220(2) ?
O4B C6B . 1.419(4) ?
O4B HO4B . .82 ?
O5B C8B . 1.410(3) ?
O5B HO5B . .82 ?
N1B C2B . 1.368(2) yes
N1B C1B . 1.377(3) yes
N1B HN1B . .86 ?
N2B C3B . 1.361(2) yes
N2B C2B . 1.375(2) yes
N2B HN2B . .86(4) ?
C1B C4B . 1.520(2) yes
C3B C4B . 1.516(2) yes
C4B C7B . 1.544(3) ?
C4B C5B . 1.560(3) ?
C5B C6B . 1.514(4) ?
C5B H5B . .97 ?
C5B H5B' . .97 ?
C6B H6B . 1.09(3) ?
C6B H6B' . .87(3) ?
C7B C8B . 1.512(3) ?
C7B H7B . .97 ?
C7B H7B' . .97 ?
C8B H8B . .97 ?
C8B H8B' . .97 ?

loop_
_geom_hbond_atom_site_label_D
_geom_hbond_atom_site_label_H
_geom_hbond_atom_site_label_A
_geom_hbond_site_symmetry_A
_geom_hbond_distance_DH
_geom_hbond_distance_HA
_geom_hbond_distance_DA
_geom_hbond_angle_DHA
_geom_hbond_publ_flag
N1A HN1A O2B 4_667 0.86 2.20 3.044(3) 165 yes
N1B HN1B O2A 4_657 0.86 2.07 2.918(3) 168 yes
N2A HN2A O3A 3_667 0.91(4) 2.02(4) 2.894(2) 161(3) yes
N2B HN2B O3B 3_557 0.85(4) 2.00(4) 2.835(2) 165(4) yes
O4B HO4B O3A 1_555 0.82 2.49 2.923(3) 114 yes
O5A HO5A O4A 4_667 1.06(4) 1.91(3) 2.832(3) 143(2) yes
O5B HO5B O5A 4_557 0.82 2.05 2.849(4) 163 yes

loop_
_cod_related_entry_id
_cod_related_entry_database
_cod_related_entry_code
1 ChemSpider 8506370
